data_7049732
loop_
_publ_author_name
'Webb, Dylan'
'Fulton, J. Robin'

_publ_section_title
;
 Utilising an anilido-imino ligand to stabilise zinc-phosphanide
 complexes: reactivity and fluorescent properties.
;
_journal_issue 23
_journal_name_full 'Dalton transactions (Cambridge, England : 2003)'
_journal_page_first 8094
_journal_page_last 8105
_journal_paper_doi 10.1039/c9dt00681h
_journal_volume 48
_journal_year 2019
_chemical_formula_moiety 'C44 H63 N2 P Zn'
_chemical_formula_sum 'C44 H63 N2 P Zn'
_chemical_formula_weight 716.3
_space_group_IT_number 14
_space_group_name_Hall '-P 2yn'
_space_group_name_H-M_alt 'P 1 21/n 1'
_symmetry_cell_setting monoclinic
_symmetry_Int_Tables_number 14
_symmetry_space_group_name_Hall '-P 2yn'
_symmetry_space_group_name_H-M 'P 1 21/n 1'
_atom_sites_solution_hydrogens geom
_audit_conform_dict_location ftp://ftp.iucr.org/pub/cif_core.dic
_audit_conform_dict_name cif_core.dic
_audit_conform_dict_version 2.4.3
_audit_creation_date 2016-11-22T09:34:03-00:00
_audit_creation_method 'WinGX routine CIF_UPDATE'
_audit_update_record
;
2019-02-14 deposited with the CCDC.    2019-04-12 downloaded from the CCDC.
;
_cell_angle_alpha 90
_cell_angle_beta 91.6596(10)
_cell_angle_gamma 90
_cell_formula_units_Z 4
_cell_length_a 10.88553(12)
_cell_length_b 16.51628(19)
_cell_length_c 22.0120(2)
_cell_measurement_reflns_used 14089
_cell_measurement_temperature 120.01(10)
_cell_measurement_theta_max 71.714
_cell_measurement_theta_min 4.465
_cell_measurement_wavelength 1.54184
_cell_volume 3955.84(7)
_computing_cell_refinement
;
        CrysAlisPro, Agilent Technologies,
        Version 1.171.37.35h (release 09-02-2015 CrysAlis171 .NET)
        (compiled Feb  9 2015,16:26:32)
;
_computing_data_collection
;
        CrysAlisPro, Agilent Technologies,
        Version 1.171.37.35h (release 09-02-2015 CrysAlis171 .NET)
        (compiled Feb  9 2015,16:26:32)
;
_computing_data_reduction
;
        CrysAlisPro, Agilent Technologies,
        Version 1.171.37.35h (release 09-02-2015 CrysAlis171 .NET)
        (compiled Feb  9 2015,16:26:32)
;
_computing_molecular_graphics 'Ortep for Windows (Farrugia, 2012)'
_computing_publication_material 'WinGX publication routines (Farrugia, 2012)'
_computing_structure_refinement 'SHELXL-2014/6 (Sheldrick, 2014)'
_diffrn_ambient_temperature 120.01(10)
_diffrn_detector 'CCD plate'
_diffrn_detector_area_resol_mean 8.0856
_diffrn_measured_fraction_theta_full 0.9992
_diffrn_measured_fraction_theta_max 0.9963
_diffrn_measurement_device 'four-circle diffractometer'
_diffrn_measurement_device_type 'SuperNova, Dual, Cu at zero, EosS2'
_diffrn_measurement_method '\w scans'
_diffrn_orient_matrix_UB_11 0.0272654
_diffrn_orient_matrix_UB_12 0.0902362
_diffrn_orient_matrix_UB_13 -0.0111065
_diffrn_orient_matrix_UB_21 0.0811963
_diffrn_orient_matrix_UB_22 -0.0230252
_diffrn_orient_matrix_UB_23 -0.0535345
_diffrn_orient_matrix_UB_31 -0.1126787
_diffrn_orient_matrix_UB_32 0.005265
_diffrn_orient_matrix_UB_33 -0.0437724
_diffrn_radiation_monochromator mirror
_diffrn_radiation_probe x-ray
_diffrn_radiation_type 'Cu K\a'
_diffrn_radiation_wavelength 1.54184
_diffrn_reflns_av_R_equivalents 0.0334
_diffrn_reflns_av_unetI/netI 0.0407
_diffrn_reflns_Laue_measured_fraction_full 1
_diffrn_reflns_Laue_measured_fraction_max 0.997
_diffrn_reflns_limit_h_max 13
_diffrn_reflns_limit_h_min -13
_diffrn_reflns_limit_k_max 20
_diffrn_reflns_limit_k_min -19
_diffrn_reflns_limit_l_max 27
_diffrn_reflns_limit_l_min -27
_diffrn_reflns_number 28122
_diffrn_reflns_point_group_measured_fraction_full 1
_diffrn_reflns_point_group_measured_fraction_max 0.997
_diffrn_reflns_theta_full 66.9682
_diffrn_reflns_theta_max 71.8239
_diffrn_reflns_theta_min 4.4808
_diffrn_source 'sealed X-ray tube'
_exptl_absorpt_coefficient_mu 1.464
_exptl_absorpt_correction_T_max 0.912
_exptl_absorpt_correction_T_min 0.797
_exptl_absorpt_correction_type gaussian
_exptl_absorpt_process_details
;
        CrysAlisPro, Agilent Technologies,
        Version 1.171.37.35h (release 09-02-2015 CrysAlis171 .NET)
        (compiled Feb  9 2015,16:26:32)
Numerical absorption correction based on gaussian integration over
                        a multifaceted crystal model
        Empirical absorption correction using spherical harmonics,
 implemented in SCALE3 ABSPACK scaling algorithm.
;
_exptl_crystal_colour 'pale yellow'
_exptl_crystal_density_diffrn 1.203
_exptl_crystal_density_method 'not measured'
_exptl_crystal_description block
_exptl_crystal_F_000 1544
_exptl_crystal_size_max 0.2118
_exptl_crystal_size_mid 0.1523
_exptl_crystal_size_min 0.0757
_refine_diff_density_max 1.23
_refine_diff_density_min -0.702
_refine_diff_density_rms 0.08
_refine_ls_extinction_method none
_refine_ls_goodness_of_fit_ref 1.099
_refine_ls_hydrogen_treatment constr
_refine_ls_matrix_type full
_refine_ls_number_constraints 0
_refine_ls_number_parameters 482
_refine_ls_number_reflns 7730
_refine_ls_number_restraints 0
_refine_ls_restrained_S_all 1.099
_refine_ls_R_factor_all 0.0658
_refine_ls_R_factor_gt 0.0611
_refine_ls_shift/su_max 0.001
_refine_ls_shift/su_mean 0
_refine_ls_structure_factor_coef Fsqd
_refine_ls_weighting_details 'w=1/[\s^2^(Fo^2^)+(0.0806P)^2^+7.0391P] where P=(Fo^2^+2Fc^2^)/3'
_refine_ls_weighting_scheme calc
_refine_ls_wR_factor_gt 0.1593
_refine_ls_wR_factor_ref 0.1632
_reflns_number_gt 7098
_reflns_number_total 7730
_reflns_threshold_expression 'I > 2\s(I)'
_cod_data_source_file c9dt00681h2.cif
_cod_data_source_block Compound-4
_cod_depositor_comments 'Adding full bibliography for 7049727--7049732.cif.'
_cod_original_cell_volume 3955.84(8)
_cod_original_sg_symbol_H-M 'P 21/n'
_cod_database_code 7049732

loop_
_symmetry_equiv_pos_as_xyz
'x, y, z'
'-x+1/2, y+1/2, -z+1/2'
'-x, -y, -z'
'x-1/2, -y-1/2, z-1/2'

loop_
_atom_site_label
_atom_site_type_symbol
_atom_site_fract_x
_atom_site_fract_y
_atom_site_fract_z
_atom_site_U_iso_or_equiv
_atom_site_adp_type
_atom_site_occupancy
_atom_site_calc_flag
_atom_site_disorder_assembly
_atom_site_disorder_group
Zn Zn 0.32100(3) 0.27840(2) 0.04113(2) 0.01907(13) Uani 1 d . .
P P 0.52131(7) 0.26149(5) 0.07200(4) 0.02776(18) Uani 1 d . .
N1 N 0.1756(2) 0.29661(13) 0.09427(10) 0.0190(4) Uani 1 d . .
N2 N 0.2310(2) 0.31065(14) -0.03201(10) 0.0219(5) Uani 1 d . .
C1 C 0.0712(2) 0.33123(16) 0.07810(12) 0.0212(5) Uani 1 d . .
C2 C 0.0435(3) 0.35915(18) 0.01659(12) 0.0247(6) Uani 1 d . .
C3 C 0.1179(3) 0.34436(17) -0.03539(12) 0.0226(5) Uani 1 d . .
C4 C -0.0274(3) 0.3411(2) 0.12416(13) 0.0301(6) Uani 1 d . .
H4A H 0.0019 0.3194 0.1634 0.045 Uiso 1 calc . .
H4B H -0.1013 0.3116 0.1105 0.045 Uiso 1 calc . .
H4C H -0.047 0.3986 0.1286 0.045 Uiso 1 calc . .
C5 C 0.0655(3) 0.3670(2) -0.09357(13) 0.0322(7) Uani 1 d . .
H5 H 0.1087 0.3543 -0.1292 0.039 Uiso 1 calc . .
C6 C -0.0450(4) 0.4062(3) -0.09914(17) 0.0498(9) Uani 1 d . .
H6 H -0.0756 0.4208 -0.1385 0.06 Uiso 1 calc . .
C7 C -0.1139(4) 0.4255(3) -0.04860(19) 0.0578(11) Uani 1 d . .
H7 H -0.189 0.4546 -0.0529 0.069 Uiso 1 calc . .
C8 C -0.0699(3) 0.4012(2) 0.00719(16) 0.0406(8) Uani 1 d . .
H8 H -0.1173 0.413 0.0416 0.049 Uiso 1 calc . .
C9 C 0.1923(2) 0.26193(16) 0.15406(11) 0.0179(5) Uani 1 d . .
C10 C 0.2597(3) 0.30472(17) 0.19868(12) 0.0224(5) Uani 1 d . .
C11 C 0.2818(3) 0.26717(19) 0.25492(12) 0.0270(6) Uani 1 d . .
H11 H 0.3263 0.2954 0.2861 0.032 Uiso 1 calc . .
C12 C 0.2398(3) 0.1896(2) 0.26584(13) 0.0304(6) Uani 1 d . .
H12 H 0.2571 0.1646 0.304 0.037 Uiso 1 calc . .
C13 C 0.1734(3) 0.14904(18) 0.22176(14) 0.0300(6) Uani 1 d . .
H13 H 0.145 0.0958 0.2298 0.036 Uiso 1 calc . .
C14 C 0.1465(2) 0.18412(17) 0.16514(13) 0.0232(5) Uani 1 d . .
C18 C 0.0689(3) 0.13783(19) 0.11889(16) 0.0346(7) Uani 1 d . .
H18 H 0.0422 0.1763 0.086 0.042 Uiso 1 calc . .
C19 C 0.1395(4) 0.0698(3) 0.0902(2) 0.0575(12) Uani 1 d . .
H19A H 0.2129 0.0917 0.0713 0.086 Uiso 1 calc . .
H19B H 0.0873 0.0432 0.0591 0.086 Uiso 1 calc . .
H19C H 0.1641 0.0303 0.1215 0.086 Uiso 1 calc . .
C20 C -0.0473(4) 0.1030(3) 0.1477(2) 0.0615(13) Uani 1 d . .
H20A H -0.0239 0.0597 0.1762 0.092 Uiso 1 calc . .
H20B H -0.1023 0.0811 0.1157 0.092 Uiso 1 calc . .
H20C H -0.0897 0.146 0.1695 0.092 Uiso 1 calc . .
C21 C 0.2915(3) 0.29499(19) -0.08786(12) 0.0262(6) Uani 1 d . .
C22 C 0.3662(4) 0.3549(2) -0.11320(15) 0.0422(9) Uani 1 d . .
C23 C 0.4286(4) 0.3355(3) -0.16537(17) 0.0599(13) Uani 1 d . .
H23 H 0.4792 0.3753 -0.1832 0.072 Uiso 1 calc . .
C24 C 0.4191(4) 0.2604(3) -0.19183(17) 0.0541(11) Uani 1 d . .
H24 H 0.4636 0.2487 -0.2273 0.065 Uiso 1 calc . .
C25 C 0.3448(3) 0.2017(2) -0.16692(15) 0.0383(8) Uani 1 d . .
H25 H 0.3389 0.1498 -0.1854 0.046 Uiso 1 calc . .
C26 C 0.2788(3) 0.21796(19) -0.11499(13) 0.0269(6) Uani 1 d . .
C27 C 0.3782(4) 0.4401(3) -0.08662(17) 0.0522(11) Uani 1 d . .
H27 H 0.3358 0.4403 -0.0469 0.063 Uiso 1 calc . .
C28 C 0.3145(4) 0.5038(3) -0.1280(2) 0.0615(12) Uani 1 d . .
H28A H 0.349 0.5015 -0.1686 0.092 Uiso 1 calc . .
H28B H 0.3279 0.5579 -0.1107 0.092 Uiso 1 calc . .
H28C H 0.2261 0.4925 -0.1309 0.092 Uiso 1 calc . .
C29 C 0.5140(4) 0.4621(3) -0.07374(18) 0.0570(11) Uani 1 d . .
H29A H 0.5498 0.4242 -0.0438 0.086 Uiso 1 calc . .
H29B H 0.5194 0.5173 -0.0577 0.086 Uiso 1 calc . .
H29C H 0.5593 0.4587 -0.1115 0.086 Uiso 1 calc . .
C30 C 0.1952(3) 0.15377(19) -0.08977(15) 0.0331(7) Uani 1 d . .
H30 H 0.1542 0.1769 -0.0536 0.04 Uiso 1 calc . .
C31 C 0.0960(4) 0.1304(3) -0.1366(2) 0.0575(11) Uani 1 d . .
H31A H 0.049 0.1786 -0.1487 0.086 Uiso 1 calc . .
H31B H 0.0408 0.0905 -0.1189 0.086 Uiso 1 calc . .
H31C H 0.1344 0.107 -0.1723 0.086 Uiso 1 calc . .
C32 C 0.2671(5) 0.0794(3) -0.0694(2) 0.0671(13) Uani 1 d . .
H32A H 0.3067 0.0551 -0.1045 0.101 Uiso 1 calc . .
H32B H 0.2111 0.0399 -0.0518 0.101 Uiso 1 calc . .
H32C H 0.33 0.095 -0.0389 0.101 Uiso 1 calc . .
C33 C 0.5153(3) 0.1914(2) 0.14005(16) 0.0423(8) Uani 1 d . .
H33 H 0.4403 0.2082 0.1621 0.051 Uiso 1 calc . .
C34 C 0.4974(4) 0.1034(2) 0.12693(17) 0.0436(8) Uani 1 d . .
H34A H 0.5652 0.0845 0.1015 0.052 Uiso 1 calc . .
H34B H 0.4196 0.0963 0.1032 0.052 Uiso 1 calc . .
C35 C 0.4937(4) 0.0513(3) 0.18320(19) 0.0548(11) Uani 1 d . .
H35A H 0.495 -0.0064 0.171 0.066 Uiso 1 calc . .
H35B H 0.4156 0.0613 0.2039 0.066 Uiso 1 calc . .
C36 C 0.6001(5) 0.0672(4) 0.2275(2) 0.0709(15) Uani 1 d . .
H36A H 0.5852 0.0385 0.2661 0.085 Uiso 1 calc . .
H36B H 0.6764 0.0451 0.2106 0.085 Uiso 1 calc . .
C37 C 0.6175(4) 0.1558(3) 0.24037(17) 0.0612(13) Uani 1 d . .
H37A H 0.5492 0.1749 0.2655 0.073 Uiso 1 calc . .
H37B H 0.6949 0.1633 0.2644 0.073 Uiso 1 calc . .
C38 C 0.6218(4) 0.2073(3) 0.18429(16) 0.0468(9) Uani 1 d . .
H38A H 0.6999 0.1967 0.1637 0.056 Uiso 1 calc . .
H38B H 0.6211 0.265 0.1963 0.056 Uiso 1 calc . .
C39 C 0.5962(8) 0.2016(7) 0.0072(4) 0.048(3) Uani 0.597(5) d A 1
H39 H 0.5545 0.1477 0.0048 0.058 Uiso 0.597(5) calc A 1
C40 C 0.7351(5) 0.1857(4) 0.0294(2) 0.0336(13) Uani 0.597(5) d A 1
H40A H 0.7787 0.238 0.0345 0.04 Uiso 0.597(5) calc A 1
H40B H 0.7365 0.1577 0.0691 0.04 Uiso 0.597(5) calc A 1
C41 C 0.8003(5) 0.1334(4) -0.0177(2) 0.0376(14) Uani 0.597(5) d A 1
H41A H 0.8886 0.1292 -0.0061 0.045 Uiso 0.597(5) calc A 1
H41B H 0.7651 0.0781 -0.0175 0.045 Uiso 0.597(5) calc A 1
C42 C 0.7873(6) 0.1677(5) -0.0797(3) 0.0400(15) Uani 0.597(5) d A 1
H42A H 0.8242 0.1301 -0.1091 0.048 Uiso 0.597(5) calc A 1
H42B H 0.8325 0.2197 -0.0814 0.048 Uiso 0.597(5) calc A 1
C43 C 0.6511(5) 0.1822(5) -0.0980(2) 0.0417(15) Uani 0.597(5) d A 1
H43A H 0.6456 0.2089 -0.1383 0.05 Uiso 0.597(5) calc A 1
H43B H 0.6078 0.1296 -0.1012 0.05 Uiso 0.597(5) calc A 1
C44 C 0.5889(5) 0.2355(4) -0.0508(2) 0.0339(13) Uani 0.597(5) d A 1
H44A H 0.6287 0.2894 -0.0498 0.041 Uiso 0.597(5) calc A 1
H44B H 0.5015 0.2432 -0.063 0.041 Uiso 0.597(5) calc A 1
C39A C 0.6111(11) 0.2010(6) 0.0214(5) 0.016(2) Uiso 0.403(5) d A 2
H39A H 0.6622 0.1677 0.0504 0.019 Uiso 0.403(5) calc A 2
C40A C 0.7077(13) 0.2551(9) -0.0076(6) 0.070(3) Uiso 0.403(5) d A 2
H40C H 0.7605 0.2785 0.0253 0.083 Uiso 0.403(5) calc A 2
H40D H 0.6646 0.3006 -0.0284 0.083 Uiso 0.403(5) calc A 2
C41A C 0.7915(11) 0.2134(7) -0.0539(6) 0.053(3) Uiso 0.403(5) d A 2
H41C H 0.8254 0.2549 -0.0812 0.064 Uiso 0.403(5) calc A 2
H41D H 0.8613 0.1873 -0.0318 0.064 Uiso 0.403(5) calc A 2
C42A C 0.7250(17) 0.1523(9) -0.0905(7) 0.070(4) Uiso 0.403(5) d A 2
H42C H 0.6789 0.1809 -0.1234 0.084 Uiso 0.403(5) calc A 2
H42D H 0.7866 0.1176 -0.1099 0.084 Uiso 0.403(5) calc A 2
C43A C 0.6405(10) 0.1003(7) -0.0605(5) 0.052(3) Uiso 0.403(5) d A 2
H43C H 0.6879 0.0581 -0.0381 0.063 Uiso 0.403(5) calc A 2
H43D H 0.5884 0.0727 -0.0917 0.063 Uiso 0.403(5) calc A 2
C44A C 0.5594(8) 0.1418(6) -0.0174(4) 0.040(2) Uiso 0.403(5) d A 2
H44C H 0.4918 0.1675 -0.0414 0.048 Uiso 0.403(5) calc A 2
H44D H 0.522 0.0998 0.0083 0.048 Uiso 0.403(5) calc A 2
C15 C 0.3168(7) 0.3880(3) 0.1864(2) 0.0212(12) Uani 0.707(15) d B 1
H15 H 0.343 0.3887 0.1432 0.025 Uiso 0.707(15) calc B 1
C16 C 0.4266(6) 0.4104(4) 0.2261(4) 0.0366(14) Uani 0.707(15) d B 1
H16A H 0.4017 0.4145 0.2685 0.055 Uiso 0.707(15) calc B 1
H16B H 0.4593 0.4626 0.213 0.055 Uiso 0.707(15) calc B 1
H16C H 0.49 0.3686 0.2229 0.055 Uiso 0.707(15) calc B 1
C17 C 0.2192(5) 0.4528(3) 0.1932(4) 0.047(2) Uani 0.707(15) d B 1
H17A H 0.188 0.4511 0.2344 0.071 Uiso 0.707(15) calc B 1
H17B H 0.1515 0.4431 0.1637 0.071 Uiso 0.707(15) calc B 1
H17C H 0.2552 0.5062 0.1857 0.071 Uiso 0.707(15) calc B 1
C15A C 0.2764(14) 0.3947(9) 0.1910(6) 0.020(4) Uiso 0.293(15) d B 2
H15A H 0.2602 0.4087 0.1472 0.024 Uiso 0.293(15) calc B 2
C16A C 0.4117(19) 0.4106(13) 0.2064(9) 0.042(5) Uiso 0.293(15) d B 2
H16D H 0.4298 0.3954 0.2487 0.062 Uiso 0.293(15) calc B 2
H16E H 0.4296 0.4683 0.2008 0.062 Uiso 0.293(15) calc B 2
H16F H 0.4628 0.3784 0.1795 0.062 Uiso 0.293(15) calc B 2
C17A C 0.1952(12) 0.4460(8) 0.2290(7) 0.034(3) Uiso 0.293(15) d B 2
H17D H 0.109 0.4323 0.22 0.05 Uiso 0.293(15) calc B 2
H17E H 0.2091 0.5033 0.2198 0.05 Uiso 0.293(15) calc B 2
H17F H 0.2144 0.436 0.2721 0.05 Uiso 0.293(15) calc B 2

loop_
_atom_site_aniso_label
_atom_site_aniso_U_11
_atom_site_aniso_U_22
_atom_site_aniso_U_33
_atom_site_aniso_U_23
_atom_site_aniso_U_13
_atom_site_aniso_U_12
Zn 0.0187(2) 0.0228(2) 0.01571(19) -0.00211(13) 0.00055(13) 0.00258(13)
P 0.0226(4) 0.0297(4) 0.0306(4) -0.0053(3) -0.0059(3) 0.0058(3)
N1 0.0226(11) 0.0203(10) 0.0140(10) -0.0001(8) -0.0008(8) 0.0027(9)
N2 0.0237(11) 0.0258(12) 0.0162(10) -0.0027(9) 0.0031(9) -0.0036(9)
C1 0.0217(13) 0.0228(13) 0.0189(12) -0.0021(10) -0.0008(10) 0.0040(10)
C2 0.0249(13) 0.0309(15) 0.0181(13) -0.0003(11) -0.0034(10) 0.0054(11)
C3 0.0250(13) 0.0243(13) 0.0180(12) 0.0001(10) -0.0046(10) -0.0021(10)
C4 0.0261(14) 0.0380(17) 0.0264(14) -0.0007(12) 0.0013(12) 0.0089(12)
C5 0.0358(16) 0.0405(17) 0.0199(14) 0.0031(12) -0.0084(12) -0.0038(13)
C6 0.052(2) 0.062(2) 0.0348(18) 0.0071(17) -0.0166(16) 0.0042(19)
C7 0.046(2) 0.083(3) 0.044(2) 0.003(2) -0.0107(17) 0.028(2)
C8 0.0338(17) 0.056(2) 0.0315(17) 0.0007(15) -0.0057(13) 0.0213(16)
C9 0.0190(12) 0.0197(12) 0.0151(12) 0.0015(9) 0.0035(9) 0.0054(10)
C10 0.0303(14) 0.0211(13) 0.0159(12) -0.0007(10) 0.0036(10) 0.0037(11)
C11 0.0341(16) 0.0327(15) 0.0142(12) 0.0006(11) 0.0024(11) 0.0056(12)
C12 0.0348(16) 0.0353(16) 0.0214(13) 0.0121(12) 0.0060(12) 0.0086(13)
C13 0.0319(15) 0.0249(14) 0.0333(15) 0.0110(12) 0.0069(12) 0.0030(12)
C14 0.0202(12) 0.0224(13) 0.0273(14) 0.0020(11) 0.0025(10) 0.0015(10)
C18 0.0337(16) 0.0271(15) 0.0426(18) -0.0004(13) -0.0063(14) -0.0060(13)
C19 0.040(2) 0.069(3) 0.064(3) -0.037(2) 0.0077(18) -0.0053(19)
C20 0.0298(18) 0.069(3) 0.086(3) -0.030(2) 0.011(2) -0.0164(19)
C21 0.0251(14) 0.0382(16) 0.0154(12) -0.0056(11) 0.0018(10) -0.0089(12)
C22 0.050(2) 0.052(2) 0.0253(15) -0.0114(14) 0.0121(14) -0.0287(17)
C23 0.068(3) 0.078(3) 0.0350(19) -0.0198(19) 0.0284(19) -0.046(2)
C24 0.053(2) 0.082(3) 0.0284(18) -0.0235(18) 0.0213(16) -0.025(2)
C25 0.0363(17) 0.053(2) 0.0259(15) -0.0181(14) 0.0054(13) -0.0101(15)
C26 0.0255(14) 0.0360(16) 0.0191(13) -0.0067(11) -0.0005(11) -0.0044(12)
C27 0.068(3) 0.054(2) 0.0353(18) -0.0115(16) 0.0167(18) -0.038(2)
C28 0.061(3) 0.052(2) 0.072(3) -0.006(2) 0.007(2) -0.020(2)
C29 0.076(3) 0.057(2) 0.038(2) -0.0054(18) -0.0010(19) -0.035(2)
C30 0.0399(17) 0.0272(15) 0.0326(16) -0.0052(12) 0.0093(13) -0.0032(13)
C31 0.041(2) 0.053(2) 0.078(3) 0.000(2) -0.005(2) -0.0189(18)
C32 0.091(4) 0.049(2) 0.061(3) 0.015(2) 0.002(3) 0.020(2)
C33 0.0420(19) 0.052(2) 0.0321(17) 0.0009(15) -0.0082(14) 0.0147(16)
C34 0.0422(19) 0.051(2) 0.0372(18) 0.0117(16) -0.0068(15) -0.0020(16)
C35 0.053(2) 0.061(3) 0.051(2) 0.022(2) 0.0077(18) 0.021(2)
C36 0.077(3) 0.098(4) 0.037(2) 0.024(2) 0.002(2) 0.025(3)
C37 0.063(3) 0.093(4) 0.0274(18) -0.003(2) -0.0108(17) 0.033(3)
C38 0.047(2) 0.067(3) 0.0257(16) -0.0080(16) -0.0085(15) 0.0108(18)
C39 0.022(3) 0.088(7) 0.033(5) -0.029(4) -0.010(3) 0.010(3)
C40 0.023(2) 0.054(3) 0.024(2) -0.004(2) -0.0021(19) 0.013(2)
C41 0.035(3) 0.051(3) 0.027(3) 0.003(2) 0.000(2) 0.021(3)
C42 0.023(3) 0.073(5) 0.024(3) -0.007(3) 0.004(2) 0.010(3)
C43 0.033(3) 0.072(4) 0.020(2) 0.008(3) 0.004(2) 0.016(3)
C44 0.024(2) 0.048(3) 0.029(3) 0.009(2) 0.003(2) 0.014(2)
C15 0.024(3) 0.020(2) 0.019(2) -0.0042(14) 0.001(2) 0.001(2)
C16 0.034(3) 0.035(3) 0.040(4) -0.003(3) -0.008(3) -0.010(2)
C17 0.042(3) 0.023(2) 0.077(6) -0.011(3) -0.011(3) 0.007(2)

loop_
_atom_type_symbol
_atom_type_description
_atom_type_scat_dispersion_real
_atom_type_scat_dispersion_imag
_atom_type_scat_source
C C 0.0181 0.0091 'International Tables Vol C Tables 4.2.6.8 and 6.1.1.4'
H H 0 0 'International Tables Vol C Tables 4.2.6.8 and 6.1.1.4'
N N 0.0311 0.018 'International Tables Vol C Tables 4.2.6.8 and 6.1.1.4'
P P 0.2955 0.4335 'International Tables Vol C Tables 4.2.6.8 and 6.1.1.4'
Zn Zn -1.5491 0.6778 'International Tables Vol C Tables 4.2.6.8 and 6.1.1.4'

loop_
_exptl_crystal_face_index_h
_exptl_crystal_face_index_k
_exptl_crystal_face_index_l
_exptl_crystal_face_perp_dist
-7 1 0 0.0855
0 0 -14 0.0377
-1 0 14 0.03
-6 0 -9 0.0761
-6 -3 4 0.0659
-4 -8 -6 0.0783
0 -11 1 0.0783
0 -7 -11 0.0722
5 -1 9 0.097
-1 11 -1 0.0715
-4 -9 3 0.0679
0 -8 9 0.0722
0 7 -11 0.0672
-6 -6 1 0.0722
1 4 -13 0.0596
0 -3 14 0.0395
7 0 -5 0.1196
0 4 13 0.0443
0 9 7 0.0577
2 10 2 0.0742
1 8 -9 0.0632
6 5 -3 0.1245
0 2 -14 0.0365
5 -7 -1 0.1323

loop_
_geom_angle_atom_site_label_1
_geom_angle_atom_site_label_2
_geom_angle_atom_site_label_3
_geom_angle
N2 Zn N1 93.13(9)
N2 Zn P 137.54(7)
N1 Zn P 127.18(7)
C39A P C33 100.4(3)
C33 P C39 107.2(3)
C39A P Zn 114.5(4)
C33 P Zn 104.79(12)
C39 P Zn 105.2(2)
C1 N1 C9 120.4(2)
C1 N1 Zn 126.56(18)
C9 N1 Zn 112.94(16)
C3 N2 C21 117.9(2)
C3 N2 Zn 126.71(18)
C21 N2 Zn 115.43(19)
N1 C1 C2 123.0(2)
N1 C1 C4 119.5(2)
C2 C1 C4 117.4(2)
C8 C2 C3 118.1(3)
C8 C2 C1 116.4(3)
C3 C2 C1 125.4(2)
N2 C3 C5 119.6(3)
N2 C3 C2 123.9(2)
C5 C3 C2 116.5(3)
C1 C4 H4A 109.5
C1 C4 H4B 109.5
H4A C4 H4B 109.5
C1 C4 H4C 109.5
H4A C4 H4C 109.5
H4B C4 H4C 109.5
C6 C5 C3 121.9(3)
C6 C5 H5 119.1
C3 C5 H5 119.1
C5 C6 C7 121.9(3)
C5 C6 H6 119.1
C7 C6 H6 119.1
C8 C7 C6 117.8(3)
C8 C7 H7 121.1
C6 C7 H7 121.1
C7 C8 C2 123.6(3)
C7 C8 H8 118.2
C2 C8 H8 118.2
C10 C9 C14 121.5(2)
C10 C9 N1 119.3(2)
C14 C9 N1 119.1(2)
C11 C10 C9 118.0(3)
C11 C10 C15A 121.2(6)
C9 C10 C15A 118.7(6)
C11 C10 C15 119.5(3)
C9 C10 C15 122.3(3)
C12 C11 C10 121.0(3)
C12 C11 H11 119.5
C10 C11 H11 119.5
C13 C12 C11 120.1(3)
C13 C12 H12 120
C11 C12 H12 120
C12 C13 C14 121.5(3)
C12 C13 H13 119.3
C14 C13 H13 119.3
C13 C14 C9 117.9(3)
C13 C14 C18 119.3(3)
C9 C14 C18 122.7(3)
C19 C18 C14 112.1(3)
C19 C18 C20 109.1(3)
C14 C18 C20 111.2(3)
C19 C18 H18 108.1
C14 C18 H18 108.1
C20 C18 H18 108.1
C18 C19 H19A 109.5
C18 C19 H19B 109.5
H19A C19 H19B 109.5
C18 C19 H19C 109.5
H19A C19 H19C 109.5
H19B C19 H19C 109.5
C18 C20 H20A 109.5
C18 C20 H20B 109.5
H20A C20 H20B 109.5
C18 C20 H20C 109.5
H20A C20 H20C 109.5
H20B C20 H20C 109.5
C22 C21 C26 121.2(3)
C22 C21 N2 119.9(3)
C26 C21 N2 118.9(3)
C23 C22 C21 117.9(3)
C23 C22 C27 119.4(3)
C21 C22 C27 122.7(3)
C24 C23 C22 121.8(3)
C24 C23 H23 119.1
C22 C23 H23 119.1
C23 C24 C25 120.2(3)
C23 C24 H24 119.9
C25 C24 H24 119.9
C24 C25 C26 120.7(3)
C24 C25 H25 119.7
C26 C25 H25 119.7
C25 C26 C21 118.3(3)
C25 C26 C30 119.7(3)
C21 C26 C30 122.0(3)
C22 C27 C29 111.0(4)
C22 C27 C28 111.7(3)
C29 C27 C28 111.1(3)
C22 C27 H27 107.6
C29 C27 H27 107.6
C28 C27 H27 107.6
C27 C28 H28A 109.5
C27 C28 H28B 109.5
H28A C28 H28B 109.5
C27 C28 H28C 109.5
H28A C28 H28C 109.5
H28B C28 H28C 109.5
C27 C29 H29A 109.5
C27 C29 H29B 109.5
H29A C29 H29B 109.5
C27 C29 H29C 109.5
H29A C29 H29C 109.5
H29B C29 H29C 109.5
C26 C30 C32 111.4(3)
C26 C30 C31 110.6(3)
C32 C30 C31 110.1(3)
C26 C30 H30 108.2
C32 C30 H30 108.2
C31 C30 H30 108.2
C30 C31 H31A 109.5
C30 C31 H31B 109.5
H31A C31 H31B 109.5
C30 C31 H31C 109.5
H31A C31 H31C 109.5
H31B C31 H31C 109.5
C30 C32 H32A 109.5
C30 C32 H32B 109.5
H32A C32 H32B 109.5
C30 C32 H32C 109.5
H32A C32 H32C 109.5
H32B C32 H32C 109.5
C34 C33 C38 112.7(3)
C34 C33 P 116.7(3)
C38 C33 P 111.0(3)
C34 C33 H33 105.1
C38 C33 H33 105.1
P C33 H33 105.1
C33 C34 C35 113.8(3)
C33 C34 H34A 108.8
C35 C34 H34A 108.8
C33 C34 H34B 108.8
C35 C34 H34B 108.8
H34A C34 H34B 107.7
C34 C35 C36 113.0(4)
C34 C35 H35A 109
C36 C35 H35A 109
C34 C35 H35B 109
C36 C35 H35B 109
H35A C35 H35B 107.8
C37 C36 C35 112.4(4)
C37 C36 H36A 109.1
C35 C36 H36A 109.1
C37 C36 H36B 109.1
C35 C36 H36B 109.1
H36A C36 H36B 107.9
C38 C37 C36 113.8(3)
C38 C37 H37A 108.8
C36 C37 H37A 108.8
C38 C37 H37B 108.8
C36 C37 H37B 108.8
H37A C37 H37B 107.7
C37 C38 C33 112.9(4)
C37 C38 H38A 109
C33 C38 H38A 109
C37 C38 H38B 109
C33 C38 H38B 109
H38A C38 H38B 107.8
C44 C39 C40 111.9(7)
C44 C39 P 117.1(7)
C40 C39 P 105.9(5)
C44 C39 H39 107.1
C40 C39 H39 107.1
P C39 H39 107.1
C41 C40 C39 109.8(5)
C41 C40 H40A 109.7
C39 C40 H40A 109.7
C41 C40 H40B 109.7
C39 C40 H40B 109.7
H40A C40 H40B 108.2
C42 C41 C40 111.9(5)
C42 C41 H41A 109.2
C40 C41 H41A 109.2
C42 C41 H41B 109.2
C40 C41 H41B 109.2
H41A C41 H41B 107.9
C41 C42 C43 111.4(5)
C41 C42 H42A 109.4
C43 C42 H42A 109.4
C41 C42 H42B 109.4
C43 C42 H42B 109.4
H42A C42 H42B 108
C44 C43 C42 110.6(5)
C44 C43 H43A 109.5
C42 C43 H43A 109.5
C44 C43 H43B 109.5
C42 C43 H43B 109.5
H43A C43 H43B 108.1
C39 C44 C43 112.1(6)
C39 C44 H44A 109.2
C43 C44 H44A 109.2
C39 C44 H44B 109.2
C43 C44 H44B 109.2
H44A C44 H44B 107.9
C44A C39A C40A 114.8(10)
C44A C39A P 123.1(8)
C40A C39A P 108.9(8)
C44A C39A H39A 102.2
C40A C39A H39A 102.2
P C39A H39A 102.2
C39A C40A C41A 116.0(11)
C39A C40A H40C 108.3
C41A C40A H40C 108.3
C39A C40A H40D 108.3
C41A C40A H40D 108.3
H40C C40A H40D 107.4
C42A C41A C40A 112.0(11)
C42A C41A H41C 109.2
C40A C41A H41C 109.2
C42A C41A H41D 109.2
C40A C41A H41D 109.2
H41C C41A H41D 107.9
C43A C42A C41A 118.2(12)
C43A C42A H42C 107.8
C41A C42A H42C 107.8
C43A C42A H42D 107.8
C41A C42A H42D 107.8
H42C C42A H42D 107.1
C42A C43A C44A 114.8(10)
C42A C43A H43C 108.6
C44A C43A H43C 108.6
C42A C43A H43D 108.6
C44A C43A H43D 108.6
H43C C43A H43D 107.5
C39A C44A C43A 118.4(9)
C39A C44A H44C 107.7
C43A C44A H44C 107.7
C39A C44A H44D 107.7
C43A C44A H44D 107.7
H44C C44A H44D 107.1
C16 C15 C17 108.3(4)
C16 C15 C10 115.8(4)
C17 C15 C10 109.1(5)
C16 C15 H15 107.8
C17 C15 H15 107.8
C10 C15 H15 107.8
C15 C16 H16A 109.5
C15 C16 H16B 109.5
H16A C16 H16B 109.5
C15 C16 H16C 109.5
H16A C16 H16C 109.5
H16B C16 H16C 109.5
C15 C17 H17A 109.5
C15 C17 H17B 109.5
H17A C17 H17B 109.5
C15 C17 H17C 109.5
H17A C17 H17C 109.5
H17B C17 H17C 109.5
C17A C15A C10 114.8(10)
C17A C15A C16A 111.1(13)
C10 C15A C16A 105.3(12)
C17A C15A H15A 108.5
C10 C15A H15A 108.5
C16A C15A H15A 108.5
C15A C16A H16D 109.5
C15A C16A H16E 109.5
H16D C16A H16E 109.5
C15A C16A H16F 109.5
H16D C16A H16F 109.5
H16E C16A H16F 109.5
C15A C17A H17D 109.5
C15A C17A H17E 109.5
H17D C17A H17E 109.5
C15A C17A H17F 109.5
H17D C17A H17F 109.5
H17E C17A H17F 109.5

loop_
_geom_bond_atom_site_label_1
_geom_bond_atom_site_label_2
_geom_bond_distance
Zn N2 1.935(2)
Zn N1 2.018(2)
Zn P 2.2822(8)
P C39A 1.805(11)
P C33 1.896(4)
P C39 1.935(9)
N1 C1 1.312(3)
N1 C9 1.442(3)
N2 C3 1.352(4)
N2 C21 1.435(3)
C1 C2 1.454(4)
C1 C4 1.506(4)
C2 C8 1.426(4)
C2 C3 1.441(4)
C3 C5 1.436(4)
C4 H4A 0.98
C4 H4B 0.98
C4 H4C 0.98
C5 C6 1.369(5)
C5 H5 0.95
C6 C7 1.397(6)
C6 H6 0.95
C7 C8 1.366(5)
C7 H7 0.95
C8 H8 0.95
C9 C10 1.400(4)
C9 C14 1.402(4)
C10 C11 1.399(4)
C10 C15A 1.508(14)
C10 C15 1.536(6)
C11 C12 1.383(5)
C11 H11 0.95
C12 C13 1.368(5)
C12 H12 0.95
C13 C14 1.398(4)
C13 H13 0.95
C14 C18 1.512(4)
C18 C19 1.510(5)
C18 C20 1.542(5)
C18 H18 1
C19 H19A 0.98
C19 H19B 0.98
C19 H19C 0.98
C20 H20A 0.98
C20 H20B 0.98
C20 H20C 0.98
C21 C22 1.406(4)
C21 C26 1.410(4)
C22 C23 1.389(5)
C22 C27 1.528(5)
C23 C24 1.373(6)
C23 H23 0.95
C24 C25 1.386(5)
C24 H24 0.95
C25 C26 1.394(4)
C25 H25 0.95
C26 C30 1.513(4)
C27 C29 1.541(6)
C27 C28 1.543(7)
C27 H27 1
C28 H28A 0.98
C28 H28B 0.98
C28 H28C 0.98
C29 H29A 0.98
C29 H29B 0.98
C29 H29C 0.98
C30 C32 1.518(5)
C30 C31 1.521(5)
C30 H30 1
C31 H31A 0.98
C31 H31B 0.98
C31 H31C 0.98
C32 H32A 0.98
C32 H32B 0.98
C32 H32C 0.98
C33 C34 1.493(6)
C33 C38 1.516(5)
C33 H33 1
C34 C35 1.510(5)
C34 H34A 0.99
C34 H34B 0.99
C35 C36 1.515(7)
C35 H35A 0.99
C35 H35B 0.99
C36 C37 1.502(8)
C36 H36A 0.99
C36 H36B 0.99
C37 C38 1.500(6)
C37 H37A 0.99
C37 H37B 0.99
C38 H38A 0.99
C38 H38B 0.99
C39 C44 1.393(11)
C39 C40 1.597(9)
C39 H39 1
C40 C41 1.537(7)
C40 H40A 0.99
C40 H40B 0.99
C41 C42 1.482(8)
C41 H41A 0.99
C41 H41B 0.99
C42 C43 1.544(8)
C42 H42A 0.99
C42 H42B 0.99
C43 C44 1.535(8)
C43 H43A 0.99
C43 H43B 0.99
C44 H44A 0.99
C44 H44B 0.99
C39A C44A 1.405(13)
C39A C40A 1.533(17)
C39A H39A 1
C40A C41A 1.549(18)
C40A H40C 0.99
C40A H40D 0.99
C41A C42A 1.469(18)
C41A H41C 0.99
C41A H41D 0.99
C42A C43A 1.433(18)
C42A H42C 0.99
C42A H42D 0.99
C43A C44A 1.481(14)
C43A H43C 0.99
C43A H43D 0.99
C44A H44C 0.99
C44A H44D 0.99
C15 C16 1.507(8)
C15 C17 1.519(8)
C15 H15 1
C16 H16A 0.98
C16 H16B 0.98
C16 H16C 0.98
C17 H17A 0.98
C17 H17B 0.98
C17 H17C 0.98
C15A C17A 1.498(18)
C15A C16A 1.52(2)
C15A H15A 1
C16A H16D 0.98
C16A H16E 0.98
C16A H16F 0.98
C17A H17D 0.98
C17A H17E 0.98
C17A H17F 0.98
